data_7056920
loop_
_publ_author_name
'Abudurusuli, Ailijiang'
'Wu, Kui'
'Pan, Shilie'

_publ_section_title
;
 Four new quaternary chalcogenides A2Ba7Sn4Q16 (A = Li, Na; Q = S, Se):
 syntheses, crystal structures determination, nonlinear optical
 performances investigation
;
_journal_issue 5
_journal_name_full 'New Journal of Chemistry'
_journal_page_first 3350
_journal_paper_doi 10.1039/C7NJ04288D
_journal_volume 42
_journal_year 2018
_chemical_formula_sum 'Ba1.75 Li0.5 S4 Sn'
_chemical_formula_weight 490.74
_space_group_crystal_system cubic
_space_group_IT_number 220
_space_group_name_Hall 'I -4bd 2c 3'
_space_group_name_H-M_alt 'I -4 3 d'
_symmetry_space_group_name_Hall 'I -4bd 2c 3'
_symmetry_space_group_name_H-M 'I -4 3 d'
_audit_creation_method SHELXL-2014/7
_audit_update_record
;
2017-09-25 deposited with the CCDC.
2018-01-18 downloaded from the CCDC.
;
_cell_angle_alpha 90
_cell_angle_beta 90
_cell_angle_gamma 90
_cell_formula_units_Z 16
_cell_length_a 14.577(2)
_cell_length_b 14.577(2)
_cell_length_c 14.577(2)
_cell_measurement_reflns_used 1843
_cell_measurement_temperature 293(2)
_cell_measurement_theta_max 26.88
_cell_measurement_theta_min 3.42
_cell_volume 3097.5(7)
_computing_cell_refinement 'Bruker SMART'
_computing_data_collection 'Bruker SMART'
_computing_data_reduction 'Bruker SAINT'
_computing_molecular_graphics 'Bruker SHELXTL'
_computing_publication_material 'Bruker SHELXTL'
_computing_structure_refinement 'Bruker SHELXTL'
_computing_structure_solution 'Bruker SHELXTL'
_diffrn_ambient_temperature 293(2)
_diffrn_measured_fraction_theta_full 1.000
_diffrn_measured_fraction_theta_max 1.000
_diffrn_measurement_device_type 'CCD area detector'
_diffrn_measurement_method 'phi and omega scans'
_diffrn_radiation_type MoK\a
_diffrn_radiation_wavelength 0.71073
_diffrn_reflns_av_R_equivalents 0.0532
_diffrn_reflns_av_unetI/netI 0.0199
_diffrn_reflns_Laue_measured_fraction_full 1.000
_diffrn_reflns_Laue_measured_fraction_max 1.000
_diffrn_reflns_limit_h_max 17
_diffrn_reflns_limit_h_min -12
_diffrn_reflns_limit_k_max 17
_diffrn_reflns_limit_k_min -15
_diffrn_reflns_limit_l_max 17
_diffrn_reflns_limit_l_min -17
_diffrn_reflns_number 7142
_diffrn_reflns_point_group_measured_fraction_full 1.000
_diffrn_reflns_point_group_measured_fraction_max 1.000
_diffrn_reflns_theta_full 24.977
_diffrn_reflns_theta_max 24.977
_diffrn_reflns_theta_min 3.423
_diffrn_source 'sealed tube'
_exptl_absorpt_coefficient_mu 12.979
_exptl_absorpt_correction_T_max 0.7456
_exptl_absorpt_correction_T_min 0.5470
_exptl_absorpt_correction_type multi-scan
_exptl_absorpt_process_details SADABS
_exptl_crystal_colour red
_exptl_crystal_density_diffrn 4.209
_exptl_crystal_description block
_exptl_crystal_F_000 3416
_exptl_crystal_size_max 0.135
_exptl_crystal_size_mid 0.112
_exptl_crystal_size_min 0.106
_refine_diff_density_max 1.921
_refine_diff_density_min -1.658
_refine_diff_density_rms 0.243
_refine_ls_abs_structure_details
;
 Refined as an inversion twin.
;
_refine_ls_abs_structure_Flack -0.01(15)
_refine_ls_extinction_coef 0.00046(6)
_refine_ls_extinction_expression Fc^*^=kFc[1+0.001xFc^2^\l^3^/sin(2\q)]^-1/4^
_refine_ls_extinction_method 'SHELXL-2014/7 (Sheldrick 2014'
_refine_ls_goodness_of_fit_ref 1.198
_refine_ls_matrix_type full
_refine_ls_number_parameters 24
_refine_ls_number_reflns 460
_refine_ls_number_restraints 0
_refine_ls_restrained_S_all 1.198
_refine_ls_R_factor_all 0.0360
_refine_ls_R_factor_gt 0.0347
_refine_ls_shift/su_max 0.000
_refine_ls_shift/su_mean 0.000
_refine_ls_structure_factor_coef Fsqd
_refine_ls_weighting_details 'w=1/[\s^2^(Fo^2^)+(0.0228P)^2^+217.1373P] where P=(Fo^2^+2Fc^2^)/3'
_refine_ls_weighting_scheme calc
_refine_ls_wR_factor_gt 0.0900
_refine_ls_wR_factor_ref 0.0906
_reflns_Friedel_coverage 0.769
_reflns_Friedel_fraction_full 1.000
_reflns_Friedel_fraction_max 1.000
_reflns_number_gt 446
_reflns_number_total 460
_reflns_threshold_expression 'I > 2\s(I)'
_cod_data_source_file c7nj04288d2.cif
_cod_data_source_block 2222_CCDC1
_cod_depositor_comments 'Adding full bibliography for 7056917--7056920.cif.'
_cod_original_cell_volume 3097.5(13)
_cod_original_formula_sum 'Ba1.75 Li0.50 S4 Sn'
_cod_database_code 7056920
_shelx_shelxl_version_number 2014/7
_shelx_space_group_comment
;
The symmetry employed for this shelxl refinement is uniquely defined
by the following loop, which should always be used as a source of
symmetry information in preference to the above space-group names.
They are only intended as comments.
;

loop_
_space_group_symop_operation_xyz
'x, y, z'
'y+1/4, -x+3/4, -z+1/4'
'-x, -y+1/2, z'
'-y+3/4, x+3/4, -z+1/4'
'x, -y, -z+1/2'
'-y+1/4, -x+3/4, z+3/4'
'-x, y+1/2, -z+1/2'
'y+3/4, x+3/4, z+3/4'
'z, x, y'
'x+1/4, -z+3/4, -y+1/4'
'-z, -x+1/2, y'
'-x+3/4, z+3/4, -y+1/4'
'z, -x, -y+1/2'
'-x+1/4, -z+3/4, y+3/4'
'-z, x+1/2, -y+1/2'
'x+3/4, z+3/4, y+3/4'
'y, z, x'
'z+3/4, y+3/4, x+3/4'
'z+3/4, -y+1/4, -x+3/4'
'-z+1/4, -y+3/4, x+3/4'
'-z+1/4, y+1/4, -x+3/4'
'y, -z, -x+1/2'
'-y+1/2, -z, x+1/2'
'-y, z+1/2, -x+1/2'
'x+1/2, y+1/2, z+1/2'
'y+3/4, -x+5/4, -z+3/4'
'-x+1/2, -y+1, z+1/2'
'-y+5/4, x+5/4, -z+3/4'
'x+1/2, -y+1/2, -z+1'
'-y+3/4, -x+5/4, z+5/4'
'-x+1/2, y+1, -z+1'
'y+5/4, x+5/4, z+5/4'
'z+1/2, x+1/2, y+1/2'
'x+3/4, -z+5/4, -y+3/4'
'-z+1/2, -x+1, y+1/2'
'-x+5/4, z+5/4, -y+3/4'
'z+1/2, -x+1/2, -y+1'
'-x+3/4, -z+5/4, y+5/4'
'-z+1/2, x+1, -y+1'
'x+5/4, z+5/4, y+5/4'
'y+1/2, z+1/2, x+1/2'
'z+5/4, y+5/4, x+5/4'
'z+5/4, -y+3/4, -x+5/4'
'-z+3/4, -y+5/4, x+5/4'
'-z+3/4, y+3/4, -x+5/4'
'y+1/2, -z+1/2, -x+1'
'-y+1, -z+1/2, x+1'
'-y+1/2, z+1, -x+1'

loop_
_atom_site_label
_atom_site_type_symbol
_atom_site_fract_x
_atom_site_fract_y
_atom_site_fract_z
_atom_site_U_iso_or_equiv
_atom_site_adp_type
_atom_site_occupancy
_atom_site_site_symmetry_order
_atom_site_calc_flag
_atom_site_refinement_flags_posn
_atom_site_refinement_flags_adp
_atom_site_refinement_flags_occupancy
Ba1 Ba 0.5000 0.2500 0.26517(14) 0.0274(6) Uani 1 2 d S T P
Sn1 Sn 0.52182(8) 0.02182(8) 0.47818(8) 0.0165(6) Uani 1 3 d S T P
S1 S 0.6125(3) -0.0672(3) 0.5818(3) 0.0188(11) Uani 1 1 d . . .
S2 S 0.6149(3) 0.1149(3) 0.3851(3) 0.029(2) Uani 1 3 d S T P
Li1 Li 0.7500 -0.1250 0.5000 0.113(19) Uiso 0.6667 4 d S . P
Ba2 Ba 0.7500 -0.1250 0.5000 0.113(19) Uiso 0.3333 4 d S . P

loop_
_atom_site_aniso_label
_atom_site_aniso_U_11
_atom_site_aniso_U_22
_atom_site_aniso_U_33
_atom_site_aniso_U_23
_atom_site_aniso_U_13
_atom_site_aniso_U_12
Ba1 0.0207(9) 0.0341(11) 0.0275(11) 0.000 0.000 0.0039(7)
Sn1 0.0165(6) 0.0165(6) 0.0165(6) 0.0005(5) 0.0005(5) -0.0005(5)
S1 0.018(2) 0.020(2) 0.018(3) -0.0009(18) -0.0036(19) 0.0032(19)
S2 0.029(2) 0.029(2) 0.029(2) 0.010(2) 0.010(2) -0.010(2)

loop_
_atom_type_symbol
_atom_type_description
_atom_type_scat_dispersion_real
_atom_type_scat_dispersion_imag
_atom_type_scat_source
Ba Ba -0.3244 2.2819 'International Tables Vol C Tables 4.2.6.8 and 6.1.1.4'
Li Li -0.0003 0.0001 'International Tables Vol C Tables 4.2.6.8 and 6.1.1.4'
S S 0.1246 0.1234 'International Tables Vol C Tables 4.2.6.8 and 6.1.1.4'
Sn Sn -0.6537 1.4246 'International Tables Vol C Tables 4.2.6.8 and 6.1.1.4'

loop_
_geom_angle_atom_site_label_1
_geom_angle_atom_site_label_2
_geom_angle_atom_site_label_3
_geom_angle
_geom_angle_site_symmetry_1
_geom_angle_site_symmetry_3
S2 Ba1 S2 111.86(15) . 3_655
S2 Ba1 S1 157.14(14) . 19_455
S2 Ba1 S1 73.98(14) 3_655 19_455
S2 Ba1 S1 73.98(14) . 21_655
S2 Ba1 S1 157.14(14) 3_655 21_655
S1 Ba1 S1 109.64(18) 19_455 21_655
S2 Ba1 S1 73.35(14) . 8_544
S2 Ba1 S1 87.38(16) 3_655 8_544
S1 Ba1 S1 129.51(13) 19_455 8_544
S1 Ba1 S1 72.87(17) 21_655 8_544
S2 Ba1 S1 87.38(16) . 6_554
S2 Ba1 S1 73.35(14) 3_655 6_554
S1 Ba1 S1 72.87(17) 19_455 6_554
S1 Ba1 S1 129.51(13) 21_655 6_554
S1 Ba1 S1 145.50(18) 8_544 6_554
S2 Ba1 S1 93.74(9) . 41_544
S2 Ba1 S1 131.06(17) 3_655 41_544
S1 Ba1 S1 68.21(6) 19_455 41_544
S1 Ba1 S1 68.21(6) 21_655 41_544
S1 Ba1 S1 141.02(16) 8_544 41_544
S1 Ba1 S1 66.72(15) 6_554 41_544
S2 Ba1 S1 131.06(17) . 23_564
S2 Ba1 S1 93.74(9) 3_655 23_564
S1 Ba1 S1 68.21(6) 19_455 23_564
S1 Ba1 S1 68.21(6) 21_655 23_564
S1 Ba1 S1 66.72(15) 8_544 23_564
S1 Ba1 S1 141.02(16) 6_554 23_564
S1 Ba1 S1 99.75(17) 41_544 23_564
S2 Ba1 Sn1 123.73(14) . 6_554
S2 Ba1 Sn1 66.13(14) 3_655 6_554
S1 Ba1 Sn1 36.58(9) 19_455 6_554
S1 Ba1 Sn1 130.40(10) 21_655 6_554
S1 Ba1 Sn1 151.99(9) 8_544 6_554
S1 Ba1 Sn1 36.57(8) 6_554 6_554
S1 Ba1 Sn1 64.96(8) 41_544 6_554
S1 Ba1 Sn1 104.48(9) 23_564 6_554
S2 Ba1 Sn1 66.13(14) . 8_544
S2 Ba1 Sn1 123.73(14) 3_655 8_544
S1 Ba1 Sn1 130.40(10) 19_455 8_544
S1 Ba1 Sn1 36.58(9) 21_655 8_544
S1 Ba1 Sn1 36.57(8) 8_544 8_544
S1 Ba1 Sn1 151.99(9) 6_554 8_544
S1 Ba1 Sn1 104.48(9) 41_544 8_544
S1 Ba1 Sn1 64.96(8) 23_564 8_544
Sn1 Ba1 Sn1 164.55(6) 6_554 8_544
S2 Ba1 Ba2 72.92(10) . 28_435
S2 Ba1 Ba2 110.75(11) 3_655 28_435
S1 Ba1 Ba2 84.31(8) 19_455 28_435
S1 Ba1 Ba2 92.11(9) 21_655 28_435
S1 Ba1 Ba2 145.73(9) 8_544 28_435
S1 Ba1 Ba2 37.42(9) 6_554 28_435
S1 Ba1 Ba2 37.27(8) 41_544 28_435
S1 Ba1 Ba2 136.55(10) 23_564 28_435
Sn1 Ba1 Ba2 58.722(16) 6_554 28_435
Sn1 Ba1 Ba2 120.306(16) 8_544 28_435
S2 Ba1 Li1 72.92(10) . 28_435
S2 Ba1 Li1 110.75(11) 3_655 28_435
S1 Ba1 Li1 84.31(8) 19_455 28_435
S1 Ba1 Li1 92.11(9) 21_655 28_435
S1 Ba1 Li1 145.73(9) 8_544 28_435
S1 Ba1 Li1 37.42(9) 6_554 28_435
S1 Ba1 Li1 37.27(8) 41_544 28_435
S1 Ba1 Li1 136.55(10) 23_564 28_435
Sn1 Ba1 Li1 58.722(16) 6_554 28_435
Sn1 Ba1 Li1 120.306(16) 8_544 28_435
Ba2 Ba1 Li1 0.0 28_435 28_435
S2 Sn1 S1 111.04(12) . 46
S2 Sn1 S1 111.04(12) . 15_645
S1 Sn1 S1 107.86(13) 46 15_645
S2 Sn1 S1 111.04(12) . .
S1 Sn1 S1 107.86(13) 46 .
S1 Sn1 S1 107.86(13) 15_645 .
S2 Sn1 Ba2 82.74(3) . 28_435
S1 Sn1 Ba2 36.18(12) 46 28_435
S1 Sn1 Ba2 99.13(12) 15_645 28_435
S1 Sn1 Ba2 141.67(12) . 28_435
S2 Sn1 Ba2 82.74(3) . 13_565
S1 Sn1 Ba2 141.67(12) 46 13_565
S1 Sn1 Ba2 36.18(12) 15_645 13_565
S1 Sn1 Ba2 99.13(12) . 13_565
Ba2 Sn1 Ba2 118.429(13) 28_435 13_565
S2 Sn1 Ba1 133.92(3) . 34_445
S1 Sn1 Ba1 54.73(12) 46 34_445
S1 Sn1 Ba1 53.64(13) 15_645 34_445
S1 Sn1 Ba1 115.04(13) . 34_445
Ba2 Sn1 Ba1 61.507(10) 28_435 34_445
Ba2 Sn1 Ba1 89.47(3) 13_565 34_445
S2 Sn1 Ba1 133.92(3) . 30_544
S1 Sn1 Ba1 53.64(13) 46 30_544
S1 Sn1 Ba1 115.04(13) 15_645 30_544
S1 Sn1 Ba1 54.73(12) . 30_544
Ba2 Sn1 Ba1 89.47(3) 28_435 30_544
Ba2 Sn1 Ba1 138.52(5) 13_565 30_544
Ba1 Sn1 Ba1 77.19(4) 34_445 30_544
S2 Sn1 Ba1 133.92(3) . 44_544
S1 Sn1 Ba1 115.04(13) 46 44_544
S1 Sn1 Ba1 54.73(12) 15_645 44_544
S1 Sn1 Ba1 53.64(13) . 44_544
Ba2 Sn1 Ba1 138.52(5) 28_435 44_544
Ba2 Sn1 Ba1 61.507(10) 13_565 44_544
Ba1 Sn1 Ba1 77.19(4) 34_445 44_544
Ba1 Sn1 Ba1 77.19(4) 30_544 44_544
Sn1 S1 Li1 109.12(19) . .
Sn1 S1 Ba1 89.78(15) . 44_544
Li1 S1 Ba1 159.0(2) . 44_544
Sn1 S1 Ba1 88.71(15) . 30_544
Li1 S1 Ba1 89.19(15) . 30_544
Ba1 S1 Ba1 100.57(13) 44_544 30_544
Sn1 S1 Ba1 130.61(18) . 33_545
Li1 S1 Ba1 85.24(13) . 33_545
Ba1 S1 Ba1 75.30(12) 44_544 33_545
Ba1 S1 Ba1 139.82(15) 30_544 33_545
Sn1 S2 Ba1 112.21(14) . 46
Sn1 S2 Ba1 112.21(14) . 11_655
Ba1 S2 Ba1 106.60(15) 46 11_655
Sn1 S2 Ba1 112.21(14) . .
Ba1 S2 Ba1 106.60(15) 46 .
Ba1 S2 Ba1 106.60(15) 11_655 .
S1 Li1 S1 96.62(7) . 20_644
S1 Li1 S1 96.62(7) . 43_445
S1 Li1 S1 140.3(2) 20_644 43_445
S1 Li1 S1 140.3(2) . 31_645
S1 Li1 S1 96.62(7) 20_644 31_645
S1 Li1 S1 96.62(7) 43_445 31_645
S1 Li1 Ba1 57.49(12) . 33_545
S1 Li1 Ba1 154.11(12) 20_644 33_545
S1 Li1 Ba1 53.39(11) 43_445 33_545
S1 Li1 Ba1 103.54(11) 31_645 33_545
S1 Li1 Ba1 53.39(11) . 30_544
S1 Li1 Ba1 57.50(12) 20_644 30_544
S1 Li1 Ba1 103.54(11) 43_445 30_544
S1 Li1 Ba1 154.11(12) 31_645 30_544
Ba1 Li1 Ba1 101.503(1) 33_545 30_544
S1 Li1 Ba1 103.54(11) . 11_655
S1 Li1 Ba1 53.39(11) 20_644 11_655
S1 Li1 Ba1 154.11(12) 43_445 11_655
S1 Li1 Ba1 57.50(12) 31_645 11_655
Ba1 Li1 Ba1 126.954(2) 33_545 11_655
Ba1 Li1 Ba1 101.503(1) 30_544 11_655
S1 Li1 Ba1 154.11(12) . 26_545
S1 Li1 Ba1 103.54(11) 20_644 26_545
S1 Li1 Ba1 57.50(12) 43_445 26_545
S1 Li1 Ba1 53.39(11) 31_645 26_545
Ba1 Li1 Ba1 101.503(1) 33_545 26_545
Ba1 Li1 Ba1 126.954(2) 30_544 26_545
Ba1 Li1 Ba1 101.503(1) 11_655 26_545

loop_
_geom_bond_atom_site_label_1
_geom_bond_atom_site_label_2
_geom_bond_distance
_geom_bond_site_symmetry_2
Ba1 S2 3.121(3) .
Ba1 S2 3.121(3) 3_655
Ba1 S1 3.230(5) 19_455
Ba1 S1 3.230(5) 21_655
Ba1 S1 3.276(5) 8_544
Ba1 S1 3.276(5) 6_554
Ba1 S1 3.453(5) 41_544
Ba1 S1 3.453(5) 23_564
Ba1 Sn1 4.0115(16) 6_554
Ba1 Sn1 4.0115(16) 8_544
Ba1 Ba2 4.0804(6) 28_435
Ba1 Li1 4.0804(6) 28_435
Sn1 S2 2.350(8) .
Sn1 S1 2.390(5) 46
Sn1 S1 2.390(5) 15_645
Sn1 S1 2.391(5) .
Sn1 Ba2 3.9680(6) 28_435
Sn1 Ba2 3.9680(6) 13_565
Sn1 Ba1 4.0114(16) 34_445
Sn1 Ba1 4.0114(16) 30_544
Sn1 Ba1 4.0114(16) 44_544
S1 Li1 2.479(5) .
S1 Ba1 3.230(5) 44_544
S1 Ba1 3.276(5) 30_544
S1 Ba1 3.453(5) 33_545
S2 Ba1 3.121(3) 46
S2 Ba1 3.121(3) 11_655
Li1 S1 2.479(5) 20_644
Li1 S1 2.479(5) 43_445
Li1 S1 2.479(5) 31_645
Li1 Ba1 4.0804(6) 33_545
Li1 Ba1 4.0804(6) 30_544
Li1 Ba1 4.0804(6) 11_655
Li1 Ba1 4.0804(6) 26_545
